data_7011607
loop_
_publ_author_name
'Fan, Jian'
'Sui, Bin'
'Okamura, Taka-aki'
'Sun, Wei-Yin'
'Tang, Wen-Xia'
'Ueyama, Norikazu'

_publ_section_title
;
 Synthesis, structures and properties of two-dimensional honeycomb and
 stepwise networks from self-assembly of tripodal ligand
 1,3,5-tris(imidazol-1-ylmethyl)-2,4,6-trimethylbenzene with metal salts
;
_journal_coden_ASTM JCSDAA
_journal_issue 20
_journal_name_full 'Journal of the Chemical Society, Dalton Transactions'
_journal_page_first 3868
_journal_page_last 3873
_journal_paper_doi 10.1039/b202138b
_journal_year 2002
_chemical_formula_moiety 'C42 H80 N12 Mn O20 S '
_chemical_formula_sum 'C42 H80 Mn N12 O20 S'
_chemical_formula_weight 1160.18
_chemical_name_systematic '[Mn(L)2](SO4)\\times 16H2O (2)'
_space_group_IT_number 15
_symmetry_cell_setting monoclinic
_symmetry_Int_Tables_number 15
_symmetry_space_group_name_Hall '-C 2yc'
_symmetry_space_group_name_H-M 'C 1 2/c 1'
_atom_sites_solution_hydrogens geom
_atom_sites_solution_primary direct
_atom_sites_solution_secondary difmap
_audit_creation_date 'Fri Apr  6 15:40:26 2001'
_audit_creation_method SHELXL-97
_cell_angle_alpha 90.00
_cell_angle_beta 97.328(2)
_cell_angle_gamma 90.00
_cell_formula_units_Z 4
_cell_length_a 11.7906(2)
_cell_length_b 20.4405(3)
_cell_length_c 24.3496(8)
_cell_measurement_reflns_used 25531
_cell_measurement_temperature 200
_cell_measurement_theta_max 27.5
_cell_measurement_theta_min 2.0
_cell_volume 5820.5(2)
_computing_structure_refinement 'SHELXL-97 (Sheldrick, 1997)'
_computing_structure_solution 'SIR92 (Altomare, 1994)'
_diffrn_ambient_temperature 200(2)
_diffrn_detector_area_resol_mean 10.00
_diffrn_measured_fraction_theta_full 0.997
_diffrn_measured_fraction_theta_max 0.997
_diffrn_measurement_device_type 'Rigaku RAXIS-RAPID Imaging Plate'
_diffrn_measurement_method \w
_diffrn_radiation_monochromator graphite
_diffrn_radiation_source 'fine-focus sealed tube'
_diffrn_radiation_type MoK\a
_diffrn_radiation_wavelength 0.71069
_diffrn_reflns_av_R_equivalents 0.0394
_diffrn_reflns_av_sigmaI/netI 0.1509
_diffrn_reflns_limit_h_max 15
_diffrn_reflns_limit_h_min -15
_diffrn_reflns_limit_k_max 24
_diffrn_reflns_limit_k_min -26
_diffrn_reflns_limit_l_max 31
_diffrn_reflns_limit_l_min -31
_diffrn_reflns_number 11792
_diffrn_reflns_theta_full 27.48
_diffrn_reflns_theta_max 27.48
_diffrn_reflns_theta_min 2.09
_exptl_absorpt_coefficient_mu 0.342
_exptl_absorpt_correction_T_max 0.966
_exptl_absorpt_correction_T_min 0.724
_exptl_absorpt_correction_type multi-scan
_exptl_absorpt_process_details '(Higashi, 1995)'
_exptl_crystal_colour colorless
_exptl_crystal_density_diffrn 1.324
_exptl_crystal_density_method 'not measured'
_exptl_crystal_description platelet
_exptl_crystal_F_000 2468
_exptl_crystal_size_max 0.300
_exptl_crystal_size_mid 0.300
_exptl_crystal_size_min 0.100
_refine_diff_density_max 0.448
_refine_diff_density_min -0.772
_refine_diff_density_rms 0.091
_refine_ls_extinction_method none
_refine_ls_goodness_of_fit_ref 1.078
_refine_ls_hydrogen_treatment mixed
_refine_ls_matrix_type full
_refine_ls_number_parameters 346
_refine_ls_number_reflns 6677
_refine_ls_number_restraints 0
_refine_ls_restrained_S_all 1.078
_refine_ls_R_factor_all 0.1103
_refine_ls_R_factor_gt 0.0676
_refine_ls_shift/su_max 0.000
_refine_ls_shift/su_mean 0.000
_refine_ls_structure_factor_coef Fsqd
_refine_ls_weighting_details 'calc w==1/[\s^2^(Fo^2^)+(0.0917P)^2^+9.6231P] where P==(Fo^2^+2Fc^2^)/3'
_refine_ls_weighting_scheme calc
_refine_ls_wR_factor_gt 0.1951
_refine_ls_wR_factor_ref 0.2082
_reflns_number_gt 3785
_reflns_number_total 6677
_reflns_threshold_expression >2sigma(I)
_cod_data_source_file b202138b.txt
_cod_data_source_block 2
_cod_depositor_comments
;
 Replacing the "&#x00A1;&#x00A4;" substring with the "\\times " substring in
 the _chemical_name_systematic data items value.

 Antanas Vaitkus,
 2017-03-29
;
_cod_database_code 7011607

loop_
_symmetry_equiv_pos_as_xyz
'x, y, z'
'-x, y, -z+1/2'
'x+1/2, y+1/2, z'
'-x+1/2, y+1/2, -z+1/2'
'-x, -y, -z'
'x, -y, z-1/2'
'-x+1/2, -y+1/2, -z'
'x+1/2, -y+1/2, z-1/2'

loop_
_atom_site_label
_atom_site_type_symbol
_atom_site_fract_x
_atom_site_fract_y
_atom_site_fract_z
_atom_site_U_iso_or_equiv
_atom_site_adp_type
_atom_site_occupancy
_atom_site_symmetry_multiplicity
_atom_site_calc_flag
_atom_site_refinement_flags
_atom_site_disorder_assembly
_atom_site_disorder_group
Mn1 Mn 1.0000 0.0000 0.5000 0.0245(2) Uani 1 2 d S . .
S1 S 1.0000 0.02263(7) 0.2500 0.0289(3) Uani 1 2 d S . .
O1 O 0.9067(3) 0.06445(16) 0.22383(13) 0.0434(8) Uani 1 1 d . . .
O2 O 0.9548(3) -0.01881(15) 0.29204(12) 0.0384(7) Uani 1 1 d . . .
O3 O 1.2457(3) 0.08967(19) 0.36899(16) 0.0604(10) Uani 1 1 d . . .
O4 O 1.5000 0.1152(3) 0.2500 0.0585(13) Uani 1 2 d S . .
O5 O 1.4399(3) 0.16001(19) 0.35025(18) 0.0649(11) Uani 1 1 d . . .
O6 O 1.4676(3) 0.28577(18) 0.39864(14) 0.0530(9) Uani 1 1 d . . .
O7 O 1.4407(3) 0.34706(17) 0.29569(14) 0.0507(9) Uani 1 1 d . . .
O8 O 1.7203(3) 0.05922(19) 0.29276(15) 0.0555(9) Uani 1 1 d . . .
O9 O 0.6564(4) 0.2226(2) 0.46578(18) 0.0802(13) Uani 1 1 d . . .
O10 O 0.6571(3) 0.1089(2) 0.39643(16) 0.0648(11) Uani 1 1 d . . .
O11 O 0.5000 0.0000 0.5000 0.017(14) Uiso 0.079(14) 2 d SP . .
N11 N 0.9410(3) 0.16276(16) 0.37884(13) 0.0282(7) Uani 1 1 d . . .
N12 N 0.9633(3) 0.08909(17) 0.44579(14) 0.0332(8) Uani 1 1 d . . .
N31 N 1.2664(3) 0.09794(17) 0.61890(13) 0.0297(8) Uani 1 1 d . . .
N32 N 1.1403(3) 0.05914(17) 0.55182(14) 0.0296(7) Uani 1 1 d . . .
N51 N 1.2292(3) -0.07292(17) 0.38296(13) 0.0285(8) Uani 1 1 d . . .
N52 N 1.1370(3) -0.03674(18) 0.45035(13) 0.0320(8) Uani 1 1 d . . .
C1 C 0.9411(3) 0.26291(19) 0.32205(15) 0.0264(8) Uani 1 1 d . . .
C2 C 0.8434(3) 0.3028(2) 0.32261(15) 0.0264(8) Uani 1 1 d . . .
C3 C 0.8567(3) 0.3706(2) 0.32408(15) 0.0263(8) Uani 1 1 d . . .
C4 C 0.9646(3) 0.4001(2) 0.32578(15) 0.0278(8) Uani 1 1 d . . .
C5 C 1.0606(3) 0.3597(2) 0.32370(15) 0.0264(8) Uani 1 1 d . . .
C6 C 1.0498(3) 0.2915(2) 0.32291(15) 0.0277(8) Uani 1 1 d . . .
C11 C 0.9278(4) 0.1897(2) 0.32196(16) 0.0339(9) Uani 1 1 d . . .
H10 H 0.8513 0.1780 0.3029 0.060 Uiso 1 1 calc R . .
H11 H 0.9859 0.1698 0.3011 0.060 Uiso 1 1 calc R . .
C12 C 0.9640(3) 0.0994(2) 0.39194(16) 0.0273(8) Uani 1 1 d . . .
H1 H 0.9785 0.0666 0.3661 0.060 Uiso 1 1 calc R . .
C13 C 0.9369(4) 0.1489(2) 0.46723(17) 0.0358(10) Uani 1 1 d . . .
H2 H 0.9292 0.1567 0.5050 0.060 Uiso 1 1 calc R . .
C14 C 0.9236(4) 0.1946(2) 0.42697(17) 0.0355(10) Uani 1 1 d . . .
H3 H 0.9059 0.2396 0.4310 0.060 Uiso 1 1 calc R . .
C21 C 0.7261(4) 0.2727(2) 0.3249(2) 0.0402(11) Uani 1 1 d . . .
H12 H 0.7348 0.2299 0.3431 0.060 Uiso 1 1 calc R . .
H13 H 0.6870 0.2672 0.2872 0.060 Uiso 1 1 calc R . .
H14 H 0.6809 0.3015 0.3458 0.060 Uiso 1 1 calc R . .
C31 C 0.7526(3) 0.4140(2) 0.32506(15) 0.0306(9) Uani 1 1 d . . .
H15 H 0.7653 0.4560 0.3066 0.060 Uiso 1 1 calc R . .
H16 H 0.6852 0.3925 0.3042 0.060 Uiso 1 1 calc R . .
C32 C 1.1814(3) 0.0551(2) 0.60504(16) 0.0296(9) Uani 1 1 d . . .
H4 H 1.1539 0.0255 0.6303 0.060 Uiso 1 1 calc R . .
C33 C 1.2804(4) 0.1328(2) 0.57191(17) 0.0388(10) Uani 1 1 d . . .
H5 H 1.3336 0.1670 0.5688 0.060 Uiso 1 1 calc R . .
C34 C 1.2030(4) 0.1084(2) 0.53086(18) 0.0377(10) Uani 1 1 d . . .
H6 H 1.1934 0.1229 0.4935 0.060 Uiso 1 1 calc R . .
C41 C 0.9802(4) 0.4728(2) 0.3308(2) 0.0403(10) Uani 1 1 d . . .
H17 H 0.9140 0.4921 0.3453 0.060 Uiso 1 1 calc R . .
H18 H 0.9869 0.4914 0.2942 0.060 Uiso 1 1 calc R . .
H19 H 1.0498 0.4824 0.3560 0.060 Uiso 1 1 calc R . .
C51 C 1.1769(3) 0.3907(2) 0.32386(16) 0.0309(9) Uani 1 1 d . . .
H20 H 1.2255 0.3617 0.3041 0.038 Uiso 1 1 calc R . .
H21 H 1.1685 0.4329 0.3038 0.038 Uiso 1 1 calc R . .
C52 C 1.1304(3) -0.0497(2) 0.39655(16) 0.0301(9) Uani 1 1 d . . .
H7 H 1.0636 -0.0433 0.3709 0.037 Uiso 1 1 calc R . .
C53 C 1.2480(4) -0.0523(2) 0.47206(17) 0.0395(11) Uani 1 1 d . . .
H8 H 1.2788 -0.0486 0.5099 0.060 Uiso 1 1 calc R . .
C54 C 1.3061(4) -0.0738(3) 0.43057(18) 0.0443(12) Uani 1 1 d . . .
H9 H 1.3840 -0.0868 0.4339 0.060 Uiso 1 1 calc R . .
C61 C 1.1532(4) 0.2464(2) 0.32557(18) 0.0383(10) Uani 1 1 d . . .
H22 H 1.2233 0.2721 0.3346 0.047 Uiso 1 1 calc R . .
H23 H 1.1543 0.2250 0.2896 0.047 Uiso 1 1 calc R . .
H24 H 1.1486 0.2132 0.3542 0.047 Uiso 1 1 calc R . .
H25 H 1.4938 0.1461 0.2787 0.060 Uiso 1 1 d . . .
H26 H 1.3799 0.1405 0.3640 0.060 Uiso 1 1 d . . .
H27 H 1.4532 0.2172 0.3531 0.060 Uiso 1 1 d . . .
H28 H 1.5374 0.2653 0.4253 0.060 Uiso 1 1 d . . .
H29 H 1.4063 0.2934 0.4240 0.060 Uiso 1 1 d . . .
H30 H 1.6555 0.0783 0.2756 0.060 Uiso 1 1 d . . .
H31 H 1.7799 0.0617 0.2701 0.060 Uiso 1 1 d . . .
H32 H 0.6858 0.0870 0.3669 0.060 Uiso 1 1 d . . .
H33 H 0.5769 0.0918 0.3911 0.060 Uiso 1 1 d . . .

loop_
_atom_site_aniso_label
_atom_site_aniso_U_11
_atom_site_aniso_U_22
_atom_site_aniso_U_33
_atom_site_aniso_U_23
_atom_site_aniso_U_13
_atom_site_aniso_U_12
Mn1 0.0242(4) 0.0246(5) 0.0249(4) -0.0001(4) 0.0035(3) 0.0005(3)
S1 0.0282(7) 0.0299(8) 0.0289(7) 0.000 0.0049(5) 0.000
O1 0.0401(17) 0.0439(19) 0.0459(18) 0.0112(15) 0.0039(14) 0.0079(14)
O2 0.0458(18) 0.0400(18) 0.0306(15) 0.0085(13) 0.0091(13) 0.0000(14)
O3 0.055(2) 0.053(2) 0.071(2) 0.0041(19) 0.0007(19) -0.0034(18)
O4 0.064(3) 0.056(3) 0.055(3) 0.000 0.005(3) 0.000
O5 0.054(2) 0.058(2) 0.085(3) -0.013(2) 0.018(2) -0.0032(18)
O6 0.056(2) 0.053(2) 0.049(2) -0.0056(17) 0.0040(17) 0.0027(17)
O7 0.046(2) 0.055(2) 0.051(2) 0.0055(17) 0.0094(16) 0.0019(16)
O8 0.0409(19) 0.070(3) 0.057(2) 0.0068(18) 0.0116(16) 0.0123(17)
O9 0.073(3) 0.081(3) 0.084(3) -0.029(2) 0.000(2) 0.014(2)
O10 0.057(2) 0.070(3) 0.064(2) -0.015(2) -0.0051(19) -0.003(2)
N11 0.0343(18) 0.0219(18) 0.0279(16) 0.0010(14) 0.0024(14) 0.0011(14)
N12 0.0375(19) 0.030(2) 0.0313(18) -0.0060(15) 0.0029(15) 0.0013(15)
N31 0.0263(17) 0.034(2) 0.0287(17) 0.0032(15) 0.0031(13) -0.0043(14)
N32 0.0249(16) 0.0301(19) 0.0335(18) -0.0017(15) 0.0020(14) -0.0055(14)
N51 0.0228(16) 0.037(2) 0.0264(17) 0.0004(15) 0.0043(13) 0.0061(14)
N52 0.0298(18) 0.039(2) 0.0284(17) 0.0004(15) 0.0064(14) 0.0078(15)
C1 0.033(2) 0.020(2) 0.0259(19) -0.0007(16) 0.0034(16) -0.0008(15)
C2 0.0246(19) 0.029(2) 0.0247(18) 0.0023(16) 0.0008(15) -0.0017(15)
C3 0.0263(19) 0.030(2) 0.0218(18) 0.0021(16) 0.0018(15) 0.0032(16)
C4 0.030(2) 0.028(2) 0.0249(19) -0.0022(16) 0.0029(16) -0.0030(16)
C5 0.0236(18) 0.031(2) 0.0244(18) -0.0007(16) 0.0024(15) -0.0017(16)
C6 0.029(2) 0.030(2) 0.0241(19) 0.0011(16) 0.0034(15) 0.0050(16)
C11 0.045(3) 0.028(2) 0.028(2) 0.0018(18) 0.0030(18) -0.0036(18)
C12 0.031(2) 0.023(2) 0.0277(19) 0.0036(16) 0.0046(16) -0.0005(16)
C13 0.045(3) 0.032(2) 0.030(2) -0.0022(18) 0.0052(18) 0.0028(19)
C14 0.042(2) 0.032(2) 0.032(2) -0.0042(19) 0.0040(18) 0.0072(18)
C21 0.027(2) 0.042(3) 0.051(3) 0.005(2) 0.0031(19) -0.0054(19)
C31 0.030(2) 0.037(2) 0.0252(19) 0.0006(17) 0.0050(16) 0.0079(17)
C32 0.0251(19) 0.033(2) 0.030(2) -0.0037(17) 0.0025(16) -0.0055(16)
C33 0.038(2) 0.042(3) 0.036(2) 0.003(2) 0.0051(19) -0.015(2)
C34 0.040(2) 0.042(3) 0.031(2) 0.0016(19) 0.0019(18) -0.009(2)
C41 0.043(3) 0.029(2) 0.051(3) -0.001(2) 0.013(2) 0.0001(19)
C51 0.027(2) 0.037(2) 0.028(2) 0.0013(18) 0.0025(16) -0.0052(17)
C52 0.027(2) 0.034(2) 0.029(2) 0.0041(18) 0.0034(16) 0.0032(17)
C53 0.031(2) 0.060(3) 0.027(2) -0.004(2) 0.0009(17) 0.009(2)
C54 0.033(2) 0.067(4) 0.033(2) 0.001(2) 0.0044(19) 0.016(2)
C61 0.037(2) 0.039(3) 0.038(2) 0.002(2) 0.0028(19) 0.0105(19)

loop_
_atom_type_symbol
_atom_type_description
_atom_type_scat_dispersion_real
_atom_type_scat_dispersion_imag
_atom_type_scat_source
C C 0.0033 0.0016 'International Tables Vol C Tables 4.2.6.8 and 6.1.1.4'
H H 0.0000 0.0000 'International Tables Vol C Tables 4.2.6.8 and 6.1.1.4'
N N 0.0061 0.0033 'International Tables Vol C Tables 4.2.6.8 and 6.1.1.4'
O O 0.0106 0.0060 'International Tables Vol C Tables 4.2.6.8 and 6.1.1.4'
S S 0.1246 0.1234 'International Tables Vol C Tables 4.2.6.8 and 6.1.1.4'
Mn Mn 0.3368 0.7283 'International Tables Vol C Tables 4.2.6.8 and 6.1.1.4'

loop_
_geom_angle_atom_site_label_1
_geom_angle_atom_site_label_2
_geom_angle_atom_site_label_3
_geom_angle
_geom_angle_site_symmetry_1
_geom_angle_site_symmetry_3
_geom_angle_publ_flag
N12 Mn1 N12 179.998(1) 5_756 . ?
N12 Mn1 N52 92.98(12) 5_756 5_756 ?
N12 Mn1 N52 87.02(12) . 5_756 ?
N12 Mn1 N52 87.02(12) 5_756 . ?
N12 Mn1 N52 92.98(12) . . ?
N52 Mn1 N52 180.0 5_756 . ?
N12 Mn1 N32 88.14(12) 5_756 5_756 ?
N12 Mn1 N32 91.86(12) . 5_756 ?
N52 Mn1 N32 87.42(12) 5_756 5_756 ?
N52 Mn1 N32 92.58(12) . 5_756 ?
N12 Mn1 N32 91.86(12) 5_756 . ?
N12 Mn1 N32 88.14(12) . . ?
N52 Mn1 N32 92.58(12) 5_756 . ?
N52 Mn1 N32 87.42(12) . . ?
N32 Mn1 N32 180.0 5_756 . ?
O1 S1 O1 109.0(3) 2_755 . ?
O1 S1 O2 108.48(17) 2_755 2_755 ?
O1 S1 O2 110.36(18) . 2_755 ?
O1 S1 O2 110.37(18) 2_755 . ?
O1 S1 O2 108.49(17) . . ?
O2 S1 O2 110.1(3) 2_755 . ?
H26 O5 H27 121.0 . . ?
H28 O6 H29 104.0 . . ?
H30 O8 H31 110.5 . . ?
H32 O10 H33 99.2 . . ?
C12 N11 C14 107.4(3) . . ?
C12 N11 C11 124.8(3) . . ?
C14 N11 C11 127.6(3) . . ?
C12 N12 C13 105.3(3) . . ?
C12 N12 Mn1 132.8(3) . . ?
C13 N12 Mn1 121.9(3) . . ?
C32 N31 C33 107.1(3) . . ?
C32 N31 C51 124.8(3) . 7_756 ?
C33 N31 C51 127.8(3) . 7_756 ?
C32 N32 C34 105.0(3) . . ?
C32 N32 Mn1 130.8(3) . . ?
C34 N32 Mn1 124.2(3) . . ?
C52 N51 C54 107.3(3) . . ?
C52 N51 C31 124.6(3) . 3_545 ?
C54 N51 C31 127.6(3) . 3_545 ?
C52 N52 C53 105.3(3) . . ?
C52 N52 Mn1 129.5(3) . . ?
C53 N52 Mn1 125.2(3) . . ?
C6 C1 C2 120.2(4) . . ?
C6 C1 C11 120.5(4) . . ?
C2 C1 C11 119.3(4) . . ?
C3 C2 C1 118.9(3) . . ?
C3 C2 C21 120.1(4) . . ?
C1 C2 C21 120.9(4) . . ?
C2 C3 C4 121.7(4) . . ?
C2 C3 C31 119.5(3) . . ?
C4 C3 C31 118.7(4) . . ?
C3 C4 C5 118.5(4) . . ?
C3 C4 C41 121.9(4) . . ?
C5 C4 C41 119.6(4) . . ?
C6 C5 C4 120.9(4) . . ?
C6 C5 C51 119.9(4) . . ?
C4 C5 C51 119.2(4) . . ?
C5 C6 C1 119.7(4) . . ?
C5 C6 C61 122.1(4) . . ?
C1 C6 C61 118.2(4) . . ?
N11 C11 C1 111.7(3) . . ?
N11 C11 H10 109.3 . . ?
C1 C11 H10 109.3 . . ?
N11 C11 H11 109.3 . . ?
C1 C11 H11 109.3 . . ?
H10 C11 H11 107.9 . . ?
N12 C12 N11 111.0(3) . . ?
N12 C12 H1 124.5 . . ?
N11 C12 H1 124.5 . . ?
C14 C13 N12 110.5(4) . . ?
C14 C13 H2 124.8 . . ?
N12 C13 H2 124.8 . . ?
C13 C14 N11 105.9(4) . . ?
C13 C14 H3 127.1 . . ?
N11 C14 H3 127.1 . . ?
C2 C21 H12 109.5 . . ?
C2 C21 H13 109.5 . . ?
H12 C21 H13 109.5 . . ?
C2 C21 H14 109.5 . . ?
H12 C21 H14 109.5 . . ?
H13 C21 H14 109.5 . . ?
N51 C31 C3 111.5(3) 3_455 . ?
N51 C31 H15 109.3 3_455 . ?
C3 C31 H15 109.3 . . ?
N51 C31 H16 109.3 3_455 . ?
C3 C31 H16 109.3 . . ?
H15 C31 H16 108.0 . . ?
N32 C32 N31 112.0(4) . . ?
N32 C32 H4 124.0 . . ?
N31 C32 H4 124.0 . . ?
C34 C33 N31 106.4(4) . . ?
C34 C33 H5 126.8 . . ?
N31 C33 H5 126.8 . . ?
C33 C34 N32 109.6(4) . . ?
C33 C34 H6 125.2 . . ?
N32 C34 H6 125.2 . . ?
C4 C41 H17 109.5 . . ?
C4 C41 H18 109.5 . . ?
H17 C41 H18 109.5 . . ?
C4 C41 H19 109.5 . . ?
H17 C41 H19 109.5 . . ?
H18 C41 H19 109.5 . . ?
N31 C51 C5 111.6(3) 7_756 . ?
N31 C51 H20 109.3 7_756 . ?
C5 C51 H20 109.3 . . ?
N31 C51 H21 109.3 7_756 . ?
C5 C51 H21 109.3 . . ?
H20 C51 H21 108.0 . . ?
N52 C52 N51 111.8(3) . . ?
N52 C52 H7 124.1 . . ?
N51 C52 H7 124.1 . . ?
C54 C53 N52 109.3(4) . . ?
C54 C53 H8 125.3 . . ?
N52 C53 H8 125.3 . . ?
C53 C54 N51 106.3(4) . . ?
C53 C54 H9 126.9 . . ?
N51 C54 H9 126.9 . . ?
C6 C61 H22 109.5 . . ?
C6 C61 H23 109.5 . . ?
H22 C61 H23 109.5 . . ?
C6 C61 H24 109.5 . . ?
H22 C61 H24 109.5 . . ?
H23 C61 H24 109.5 . . ?

loop_
_geom_bond_atom_site_label_1
_geom_bond_atom_site_label_2
_geom_bond_distance
_geom_bond_site_symmetry_2
_geom_bond_publ_flag
Mn1 N12 2.258(4) 5_756 ?
Mn1 N12 2.258(4) . ?
Mn1 N52 2.266(3) 5_756 ?
Mn1 N52 2.266(3) . ?
Mn1 N32 2.293(3) 5_756 ?
Mn1 N32 2.293(3) . ?
S1 O1 1.472(3) 2_755 ?
S1 O1 1.472(3) . ?
S1 O2 1.479(3) 2_755 ?
S1 O2 1.479(3) . ?
O4 H25 0.95 . ?
O5 H26 0.91 . ?
O5 H27 1.18 . ?
O6 H28 1.07 . ?
O6 H29 1.02 . ?
O8 H30 0.91 . ?
O8 H31 0.95 . ?
O10 H32 0.95 . ?
O10 H33 1.00 . ?
N11 C12 1.353(5) . ?
N11 C14 1.379(5) . ?
N11 C11 1.480(5) . ?
N12 C12 1.329(5) . ?
N12 C13 1.380(5) . ?
N31 C32 1.341(5) . ?
N31 C33 1.375(5) . ?
N31 C51 1.485(5) 7_756 ?
N32 C32 1.327(5) . ?
N32 C34 1.384(5) . ?
N51 C52 1.338(5) . ?
N51 C54 1.378(5) . ?
N51 C31 1.495(5) 3_545 ?
N52 C52 1.329(5) . ?
N52 C53 1.384(5) . ?
C1 C6 1.406(6) . ?
C1 C2 1.413(5) . ?
C1 C11 1.505(6) . ?
C2 C3 1.396(6) . ?
C2 C21 1.521(5) . ?
C3 C4 1.404(5) . ?
C3 C31 1.517(5) . ?
C4 C5 1.407(5) . ?
C4 C41 1.500(6) . ?
C5 C6 1.399(6) . ?
C5 C51 1.510(5) . ?
C6 C61 1.523(6) . ?
C11 H10 0.9900 . ?
C11 H11 0.9900 . ?
C12 H1 0.9500 . ?
C13 C14 1.350(6) . ?
C13 H2 0.9500 . ?
C14 H3 0.9500 . ?
C21 H12 0.9800 . ?
C21 H13 0.9800 . ?
C21 H14 0.9800 . ?
C31 N51 1.495(5) 3_455 ?
C31 H15 0.9900 . ?
C31 H16 0.9900 . ?
C32 H4 0.9500 . ?
C33 C34 1.359(6) . ?
C33 H5 0.9500 . ?
C34 H6 0.9500 . ?
C41 H17 0.9800 . ?
C41 H18 0.9800 . ?
C41 H19 0.9800 . ?
C51 N31 1.485(5) 7_756 ?
C51 H20 0.9900 . ?
C51 H21 0.9900 . ?
C52 H7 0.9500 . ?
C53 C54 1.364(6) . ?
C53 H8 0.9500 . ?
C54 H9 0.9500 . ?
C61 H22 0.9800 . ?
C61 H23 0.9800 . ?
C61 H24 0.9800 . ?

loop_
_geom_torsion_atom_site_label_1
_geom_torsion_atom_site_label_2
_geom_torsion_atom_site_label_3
_geom_torsion_atom_site_label_4
_geom_torsion
_geom_torsion_site_symmetry_1
_geom_torsion_site_symmetry_2
_geom_torsion_site_symmetry_3
_geom_torsion_site_symmetry_4
_geom_torsion_publ_flag
N12 Mn1 N12 C12 -13(32) 5_756 . . . ?
N52 Mn1 N12 C12 -145.4(4) 5_756 . . . ?
N52 Mn1 N12 C12 34.6(4) . . . . ?
N32 Mn1 N12 C12 -58.1(4) 5_756 . . . ?
N32 Mn1 N12 C12 121.9(4) . . . . ?
N12 Mn1 N12 C13 169(32) 5_756 . . . ?
N52 Mn1 N12 C13 36.8(3) 5_756 . . . ?
N52 Mn1 N12 C13 -143.2(3) . . . . ?
N32 Mn1 N12 C13 124.1(3) 5_756 . . . ?
N32 Mn1 N12 C13 -55.9(3) . . . . ?
N12 Mn1 N32 C32 -29.2(4) 5_756 . . . ?
N12 Mn1 N32 C32 150.8(4) . . . . ?
N52 Mn1 N32 C32 63.8(4) 5_756 . . . ?
N52 Mn1 N32 C32 -116.2(4) . . . . ?
N32 Mn1 N32 C32 -177(11) 5_756 . . . ?
N12 Mn1 N32 C34 149.5(3) 5_756 . . . ?
N12 Mn1 N32 C34 -30.5(3) . . . . ?
N52 Mn1 N32 C34 -117.5(3) 5_756 . . . ?
N52 Mn1 N32 C34 62.5(3) . . . . ?
N32 Mn1 N32 C34 1(11) 5_756 . . . ?
N12 Mn1 N52 C52 124.0(4) 5_756 . . . ?
N12 Mn1 N52 C52 -56.0(4) . . . . ?
N52 Mn1 N52 C52 -77(14) 5_756 . . . ?
N32 Mn1 N52 C52 36.0(4) 5_756 . . . ?
N32 Mn1 N52 C52 -144.0(4) . . . . ?
N12 Mn1 N52 C53 -54.0(4) 5_756 . . . ?
N12 Mn1 N52 C53 126.0(4) . . . . ?
N52 Mn1 N52 C53 105(14) 5_756 . . . ?
N32 Mn1 N52 C53 -142.0(4) 5_756 . . . ?
N32 Mn1 N52 C53 38.0(4) . . . . ?
C6 C1 C2 C3 -0.1(5) . . . . ?
C11 C1 C2 C3 178.4(3) . . . . ?
C6 C1 C2 C21 -176.6(4) . . . . ?
C11 C1 C2 C21 1.9(6) . . . . ?
C1 C2 C3 C4 -0.9(6) . . . . ?
C21 C2 C3 C4 175.7(4) . . . . ?
C1 C2 C3 C31 -179.6(3) . . . . ?
C21 C2 C3 C31 -3.0(5) . . . . ?
C2 C3 C4 C5 2.6(5) . . . . ?
C31 C3 C4 C5 -178.7(3) . . . . ?
C2 C3 C4 C41 -176.3(4) . . . . ?
C31 C3 C4 C41 2.4(6) . . . . ?
C3 C4 C5 C6 -3.3(5) . . . . ?
C41 C4 C5 C6 175.5(4) . . . . ?
C3 C4 C5 C51 178.3(3) . . . . ?
C41 C4 C5 C51 -2.8(5) . . . . ?
C4 C5 C6 C1 2.4(6) . . . . ?
C51 C5 C6 C1 -179.2(3) . . . . ?
C4 C5 C6 C61 -174.7(3) . . . . ?
C51 C5 C6 C61 3.6(6) . . . . ?
C2 C1 C6 C5 -0.7(6) . . . . ?
C11 C1 C6 C5 -179.2(3) . . . . ?
C2 C1 C6 C61 176.6(3) . . . . ?
C11 C1 C6 C61 -1.9(5) . . . . ?
C12 N11 C11 C1 -161.4(4) . . . . ?
C14 N11 C11 C1 24.4(6) . . . . ?
C6 C1 C11 N11 87.5(4) . . . . ?
C2 C1 C11 N11 -90.9(4) . . . . ?
C13 N12 C12 N11 1.0(5) . . . . ?
Mn1 N12 C12 N11 -177.0(3) . . . . ?
C14 N11 C12 N12 -0.6(5) . . . . ?
C11 N11 C12 N12 -175.8(4) . . . . ?
C12 N12 C13 C14 -0.9(5) . . . . ?
Mn1 N12 C13 C14 177.3(3) . . . . ?
N12 C13 C14 N11 0.6(5) . . . . ?
C12 N11 C14 C13 0.0(5) . . . . ?
C11 N11 C14 C13 175.0(4) . . . . ?
C2 C3 C31 N51 89.1(4) . . . 3_455 ?
C4 C3 C31 N51 -89.7(4) . . . 3_455 ?
C34 N32 C32 N31 -0.7(5) . . . . ?
Mn1 N32 C32 N31 178.2(3) . . . . ?
C33 N31 C32 N32 1.0(5) . . . . ?
C51 N31 C32 N32 174.5(4) 7_756 . . . ?
C32 N31 C33 C34 -0.9(5) . . . . ?
C51 N31 C33 C34 -174.2(4) 7_756 . . . ?
N31 C33 C34 N32 0.5(5) . . . . ?
C32 N32 C34 C33 0.1(5) . . . . ?
Mn1 N32 C34 C33 -178.9(3) . . . . ?
C6 C5 C51 N31 -91.1(4) . . . 7_756 ?
C4 C5 C51 N31 87.3(4) . . . 7_756 ?
C53 N52 C52 N51 0.5(5) . . . . ?
Mn1 N52 C52 N51 -177.7(3) . . . . ?
C54 N51 C52 N52 -1.4(5) . . . . ?
C31 N51 C52 N52 -173.8(4) 3_545 . . . ?
C52 N52 C53 C54 0.5(5) . . . . ?
Mn1 N52 C53 C54 178.9(3) . . . . ?
N52 C53 C54 N51 -1.3(6) . . . . ?
C52 N51 C54 C53 1.6(5) . . . . ?
C31 N51 C54 C53 173.7(4) 3_545 . . . ?
